data_1519584
loop_
_publ_author_name
'Matthews, Craig J.'
'Horton, Peter N.'
'Hursthouse, Michael B.'

_publ_section_title
;
 C26H35Cl3Mn2N13O21.50
;
_journal_name_full 'Crystal Structure Report Archive'
_journal_page_first 1067
_journal_year 2004
_chemical_formula_sum 'C26 H35 Cl3 Mn2 N13 O21.5'
_chemical_formula_weight 1089.90
_space_group_IT_number 2
_symmetry_cell_setting triclinic
_symmetry_space_group_name_Hall '-P 1'
_symmetry_space_group_name_H-M 'P -1'
_atom_sites_solution_hydrogens geom
_atom_sites_solution_primary direct
_atom_sites_solution_secondary difmap
_cell_angle_alpha 88.34(2)
_cell_angle_beta 80.737(12)
_cell_angle_gamma 86.262(14)
_cell_formula_units_Z 2
_cell_length_a 9.1978(8)
_cell_length_b 12.711(4)
_cell_length_c 18.081(5)
_cell_measurement_reflns_used 8784
_cell_measurement_temperature 120(2)
_cell_measurement_theta_max 27.485
_cell_measurement_theta_min 2.910
_cell_volume 2081.5(9)
_computing_cell_refinement 'DENZO (Otwinowski & Minor, 1997) & COLLECT (Hooft, R.W.W., 1998)'
_computing_data_collection 'COLLECT (Hooft, R.W.W., 1998)'
_computing_data_reduction 'DENZO (Otwinowski & Minor, 1997) & COLLECT (Hooft, R.W.W., 1998)'
_computing_molecular_graphics 'ORTEP3 for Windows (Farrugia, 1997)'
_computing_structure_refinement 'SHELXL-97 (Sheldrick, 1997b)'
_computing_structure_solution 'SHELXS-97 (Sheldrick, 1997a)'
_diffrn_ambient_temperature 120(2)
_diffrn_detector_area_resol_mean 9.091
_diffrn_measured_fraction_theta_full 0.994
_diffrn_measured_fraction_theta_max 0.994
_diffrn_measurement_device_type 'Bruker-Nonius 95mm CCD camera on \k-goniostat'
_diffrn_measurement_method '\f & \w scans'
_diffrn_radiation_monochromator graphite
_diffrn_radiation_source 'Bruker-Nonius FR591 rotating anode'
_diffrn_radiation_type MoK\a
_diffrn_radiation_wavelength 0.71073
_diffrn_reflns_av_R_equivalents 0.0750
_diffrn_reflns_av_sigmaI/netI 0.0996
_diffrn_reflns_limit_h_max 11
_diffrn_reflns_limit_h_min -11
_diffrn_reflns_limit_k_max 16
_diffrn_reflns_limit_k_min -16
_diffrn_reflns_limit_l_max 23
_diffrn_reflns_limit_l_min -23
_diffrn_reflns_number 39474
_diffrn_reflns_theta_full 27.48
_diffrn_reflns_theta_max 27.48
_diffrn_reflns_theta_min 3.18
_exptl_absorpt_coefficient_mu 0.898
_exptl_absorpt_correction_T_max 0.9650
_exptl_absorpt_correction_T_min 0.8133
_exptl_absorpt_correction_type multi-scan
_exptl_absorpt_process_details 'SADABS V2.10 (Sheldrick, G.M., 2003)'
_exptl_crystal_colour Orange
_exptl_crystal_density_diffrn 1.739
_exptl_crystal_density_method 'not measured'
_exptl_crystal_description Slab
_exptl_crystal_F_000 1110
_exptl_crystal_size_max 0.24
_exptl_crystal_size_mid 0.10
_exptl_crystal_size_min 0.04
_refine_diff_density_max 1.719
_refine_diff_density_min -1.605
_refine_diff_density_rms 0.126
_refine_ls_extinction_method none
_refine_ls_goodness_of_fit_ref 1.047
_refine_ls_hydrogen_treatment mixed
_refine_ls_matrix_type full
_refine_ls_number_parameters 664
_refine_ls_number_reflns 9493
_refine_ls_number_restraints 632
_refine_ls_restrained_S_all 1.022
_refine_ls_R_factor_all 0.1575
_refine_ls_R_factor_gt 0.0943
_refine_ls_shift/su_max 0.000
_refine_ls_shift/su_mean 0.000
_refine_ls_structure_factor_coef Fsqd
_refine_ls_weighting_details 'calc w=1/[\s^2^(Fo^2^)+(0.0951P)^2^+12.9094P] where P=(Fo^2^+2Fc^2^)/3'
_refine_ls_weighting_scheme calc
_refine_ls_wR_factor_gt 0.2176
_refine_ls_wR_factor_ref 0.2472
_reflns_number_gt 5809
_reflns_number_total 9493
_reflns_threshold_expression >2sigma(I)
_cod_data_source_file eCrystal-1067.cif
_cod_data_source_block 04src1116
_cod_depositor_comments
;
Citation :
Matthews, Craig J. and Horton, Peter N. and Hursthouse, Michael B. (2004) 
University of Southampton, Crystal Structure Report Archive. 
(doi:10.5258/ecrystals/1067)

More at:
http://ecrystals.chem.soton.ac.uk/1067/
;
_cod_original_cell_volume 2081.7(8)
_cod_original_sg_symbol_H-M P-1
_cod_original_formula_sum 'C26 H35 Cl3 Mn2 N13 O21.50'
_cod_database_code 1519584

loop_
_symmetry_equiv_pos_as_xyz
'x, y, z'
'-x, -y, -z'

loop_
_atom_site_label
_atom_site_type_symbol
_atom_site_fract_x
_atom_site_fract_y
_atom_site_fract_z
_atom_site_U_iso_or_equiv
_atom_site_adp_type
_atom_site_occupancy
_atom_site_symmetry_multiplicity
_atom_site_calc_flag
_atom_site_refinement_flags
_atom_site_disorder_assembly
_atom_site_disorder_group
C1 C 0.0660(7) 0.9807(6) 0.2291(4) 0.0431(17) Uani 1 1 d U . .
H1 H -0.0046 1.0061 0.2699 0.052 Uiso 1 1 calc R . .
C2 C 0.1194(8) 1.0503(7) 0.1738(5) 0.0517(19) Uani 1 1 d U . .
H2 H 0.0860 1.1226 0.1764 0.062 Uiso 1 1 calc R . .
C3 C 0.2210(8) 1.0150(6) 0.1150(5) 0.0470(18) Uani 1 1 d U . .
H3 H 0.2579 1.0619 0.0756 0.056 Uiso 1 1 calc R . .
C4 C 0.2689(8) 0.9100(6) 0.1137(4) 0.0419(16) Uani 1 1 d U . .
H4 H 0.3398 0.8831 0.0735 0.050 Uiso 1 1 calc R . .
C5 C 0.2116(7) 0.8448(6) 0.1720(4) 0.0363(14) Uani 1 1 d U . .
C6 C 0.2577(7) 0.7312(6) 0.1749(4) 0.0344(14) Uani 1 1 d U . .
C7 C 0.2029(7) 0.4968(5) 0.1779(3) 0.0309(13) Uani 1 1 d U . .
C8 C 0.2743(7) 0.3915(5) 0.1918(4) 0.0320(13) Uani 1 1 d U . .
C9 C 0.3177(8) 0.3162(6) 0.1377(4) 0.0414(16) Uani 1 1 d U . .
H9 H 0.2936 0.3262 0.0887 0.050 Uiso 1 1 calc R . .
C10 C 0.3965(8) 0.2263(6) 0.1564(4) 0.0446(17) Uani 1 1 d U . .
H10 H 0.4308 0.1750 0.1195 0.054 Uiso 1 1 calc R . .
C11 C 0.4263(8) 0.2103(6) 0.2290(4) 0.0400(16) Uani 1 1 d U . .
H11 H 0.4787 0.1479 0.2429 0.048 Uiso 1 1 calc R . .
C12 C 0.3767(7) 0.2885(5) 0.2800(4) 0.0306(13) Uani 1 1 d U . .
C13 C 0.4021(7) 0.2832(5) 0.3601(4) 0.0301(13) Uani 1 1 d U . .
C14 C 0.4664(7) 0.1972(5) 0.3936(4) 0.0325(14) Uani 1 1 d U . .
H14 H 0.5018 0.1361 0.3656 0.039 Uiso 1 1 calc R . .
C15 C 0.4782(7) 0.2018(5) 0.4679(4) 0.0344(14) Uani 1 1 d U . .
H15 H 0.5216 0.1434 0.4922 0.041 Uiso 1 1 calc R . .
C16 C 0.4259(7) 0.2933(5) 0.5083(3) 0.0303(13) Uani 1 1 d U . .
H16 H 0.4328 0.2977 0.5600 0.036 Uiso 1 1 calc R . .
C17 C 0.3648(6) 0.3757(5) 0.4712(3) 0.0249(12) Uani 1 1 d U . .
C18 C 0.3005(6) 0.4776(5) 0.5054(3) 0.0253(12) Uani 1 1 d U . .
C19 C 0.0919(7) 0.6816(5) 0.4464(3) 0.0293(13) Uani 1 1 d U . .
C20 C -0.0045(7) 0.7789(5) 0.4683(4) 0.0313(13) Uani 1 1 d U . .
C21 C -0.0307(8) 0.8158(5) 0.5402(4) 0.0374(15) Uani 1 1 d U . .
H21 H 0.0129 0.7799 0.5788 0.045 Uiso 1 1 calc R . .
C22 C -0.1220(8) 0.9066(6) 0.5554(4) 0.0430(17) Uani 1 1 d U . .
H22 H -0.1412 0.9344 0.6045 0.052 Uiso 1 1 calc R . .
C23 C -0.1840(7) 0.9553(5) 0.4982(5) 0.0427(17) Uani 1 1 d U . .
H23 H -0.2487 1.0165 0.5075 0.051 Uiso 1 1 calc R . .
C24 C -0.1519(7) 0.9153(5) 0.4282(4) 0.0396(15) Uani 1 1 d U . .
H24 H -0.1936 0.9509 0.3890 0.048 Uiso 1 1 calc R . .
N1 N 0.1095(6) 0.8786(5) 0.2279(3) 0.0365(12) Uani 1 1 d U . .
N2 N 0.3894(6) 0.6991(5) 0.1379(3) 0.0472(16) Uani 1 1 d U . .
H2A H 0.4190 0.6319 0.1386 0.057 Uiso 1 1 calc R . .
H2B H 0.4469 0.7451 0.1129 0.057 Uiso 1 1 calc R . .
N3 N 0.1634(6) 0.6712(4) 0.2136(3) 0.0304(11) Uani 1 1 d U . .
N4 N 0.2200(6) 0.5672(4) 0.2260(3) 0.0297(11) Uani 1 1 d U . .
N5 N 0.1380(7) 0.5147(5) 0.1181(3) 0.0431(15) Uani 1 1 d U . .
H5A H 0.1022 0.5785 0.1083 0.052 Uiso 1 1 calc R . .
H5B H 0.1307 0.4627 0.0880 0.052 Uiso 1 1 calc R . .
N6 N 0.3029(5) 0.3769(4) 0.2623(3) 0.0272(10) Uani 1 1 d U . .
N7 N 0.3525(5) 0.3710(4) 0.3981(3) 0.0240(10) Uani 1 1 d U . .
N8 N 0.3343(5) 0.5063(4) 0.5711(3) 0.0290(11) Uani 1 1 d U . .
H8A H 0.2963 0.5662 0.5913 0.035 Uiso 1 1 calc R . .
H8B H 0.3945 0.4653 0.5941 0.035 Uiso 1 1 calc R . .
N9 N 0.2139(5) 0.5311(4) 0.4669(3) 0.0274(11) Uani 1 1 d U . .
N10 N 0.1408(5) 0.6236(4) 0.4986(3) 0.0274(11) Uani 1 1 d U . .
N12 N -0.0631(6) 0.8270(4) 0.4118(3) 0.0340(12) Uani 1 1 d U . .
O1 O 0.1156(5) 0.6598(4) 0.3755(2) 0.0321(10) Uani 1 1 d U . .
O2 O -0.1952(5) 0.8237(4) 0.2554(3) 0.0461(13) Uani 1 1 d DU . .
O3 O -0.1332(5) 0.6139(5) 0.3073(3) 0.0551(15) Uani 1 1 d DU . .
O4 O 0.0153(5) 0.4366(4) 0.3617(2) 0.0309(10) Uani 1 1 d DU . .
O5 O 0.4538(5) 0.5914(4) 0.3296(3) 0.0340(10) Uani 1 1 d DU . .
Mn1 Mn -0.00389(10) 0.75092(8) 0.29981(6) 0.0326(3) Uani 1 1 d DU . .
Mn2 Mn 0.23834(10) 0.50872(8) 0.34495(5) 0.0261(2) Uani 1 1 d DU . .
H2WA H -0.201(5) 0.821(6) 0.2097(12) 0.039 Uiso 1 1 d D . .
H2WB H -0.279(3) 0.836(6) 0.279(2) 0.039 Uiso 1 1 d D . .
H3WA H -0.103(5) 0.556(2) 0.324(3) 0.039 Uiso 1 1 d D . .
H3WB H -0.220(3) 0.626(3) 0.329(3) 0.039 Uiso 1 1 d D . .
H4WA H 0.000(6) 0.394(4) 0.331(2) 0.039 Uiso 1 1 d D . .
H4WB H -0.018(6) 0.417(5) 0.4047(13) 0.039 Uiso 1 1 d D . .
H5WA H 0.507(5) 0.578(4) 0.289(2) 0.039 Uiso 1 1 d D . .
H5WB H 0.434(5) 0.6571(16) 0.330(3) 0.039 Uiso 1 1 d D . .
O11 O 0.3080(8) 0.8524(7) 0.3843(4) 0.093(2) Uani 1 1 d U . .
O12 O 0.4823(10) 0.8062(5) 0.2837(6) 0.111(3) Uani 1 1 d U . .
O13 O 0.3721(9) 0.9748(5) 0.2914(4) 0.079(2) Uani 1 1 d U . .
O14 O 0.5376(7) 0.9234(6) 0.3693(4) 0.083(2) Uani 1 1 d U . .
Cl11 Cl 0.42473(17) 0.88997(13) 0.33217(10) 0.0368(4) Uani 1 1 d U . .
O21 O 0.7069(8) 0.6836(7) 0.0724(7) 0.128(4) Uani 1 1 d U . .
O22 O 0.9233(10) 0.6245(6) 0.0061(4) 0.094(3) Uani 1 1 d U . .
O23 O 0.8436(10) 0.7993(6) -0.0005(4) 0.094(2) Uani 1 1 d U . .
O24 O 0.9242(9) 0.7281(5) 0.1052(4) 0.082(2) Uani 1 1 d U . .
Cl21 Cl 0.84912(19) 0.71063(14) 0.04669(9) 0.0382(4) Uani 1 1 d U . .
O31 O -0.0221(6) 1.2697(5) 0.2708(4) 0.0693(18) Uani 1 1 d U . .
O32 O -0.2674(6) 1.3348(5) 0.3039(4) 0.0628(16) Uani 1 1 d U . .
O33 O -0.1961(10) 1.2395(9) 0.1952(5) 0.130(3) Uani 1 1 d U . .
O34 O -0.2104(9) 1.1516(6) 0.2957(7) 0.133(4) Uani 1 1 d U . .
Cl33 Cl -0.1736(2) 1.2574(2) 0.26523(12) 0.0587(6) Uani 1 1 d U . .
C41 C 0.797(2) 0.0190(11) 0.1065(12) 0.168(7) Uani 1 1 d U . .
H41A H 0.8219 0.0737 0.0681 0.252 Uiso 1 1 calc R . .
H41B H 0.8733 -0.0391 0.0998 0.252 Uiso 1 1 calc R . .
H41C H 0.7922 0.0488 0.1563 0.252 Uiso 1 1 calc R . .
N41 N 0.6603(13) -0.0188(9) 0.0999(5) 0.096(3) Uani 1 1 d U . .
O41 O 0.5932(10) 0.0328(8) 0.0574(4) 0.111(3) Uani 1 1 d U . .
O42 O 0.6225(11) -0.1041(9) 0.1355(5) 0.129(4) Uani 1 1 d U . .
O71 O 0.6818(12) 0.5597(12) 0.2274(7) 0.068(4) Uani 0.50 1 d PDU A 1
H71A H 0.686(13) 0.493(2) 0.226(10) 0.102 Uiso 0.50 1 d PD B 1
H71B H 0.70(3) 0.582(12) 0.183(4) 0.102 Uiso 0.50 1 d PD C 1
C51 C 0.723(2) 0.3436(17) 0.0403(11) 0.073(5) Uani 0.50 1 d PU D 1
H51A H 0.7199 0.3073 0.0890 0.109 Uiso 0.50 1 calc PR D 1
H51B H 0.8211 0.3694 0.0240 0.109 Uiso 0.50 1 calc PR D 1
H51C H 0.7010 0.2943 0.0033 0.109 Uiso 0.50 1 calc PR D 1
N51 N 0.6091(12) 0.4354(10) 0.0471(8) 0.054(3) Uani 0.50 1 d PU D 1
O51 O 0.6097(11) 0.4554(13) -0.0201(8) 0.165(9) Uani 0.50 1 d PU D 1
O52 O 0.5616(13) 0.4725(9) 0.1081(7) 0.061(3) Uani 0.50 1 d PU D 1
C61 C 0.7163(17) 0.4176(14) 0.0789(9) 0.047(3) Uani 0.50 1 d PU E 2
H61A H 0.6638 0.3527 0.0879 0.070 Uiso 0.50 1 calc PR E 2
H61B H 0.8211 0.3999 0.0608 0.070 Uiso 0.50 1 calc PR E 2
H61C H 0.6743 0.4616 0.0413 0.070 Uiso 0.50 1 calc PR E 2
N61 N 0.7013(12) 0.4751(9) 0.1484(6) 0.036(2) Uani 0.50 1 d PU E 2
O61 O 0.5785(11) 0.4988(8) 0.1808(6) 0.042(2) Uani 0.50 1 d PU E 2
O62 O 0.8138(11) 0.4992(9) 0.1693(6) 0.049(3) Uani 0.50 1 d PU E 2

loop_
_atom_site_aniso_label
_atom_site_aniso_U_11
_atom_site_aniso_U_22
_atom_site_aniso_U_33
_atom_site_aniso_U_23
_atom_site_aniso_U_13
_atom_site_aniso_U_12
C1 0.028(4) 0.042(4) 0.056(4) 0.013(3) -0.002(3) 0.003(3)
C2 0.037(4) 0.049(4) 0.067(5) 0.024(4) -0.008(3) 0.000(3)
C3 0.034(4) 0.052(4) 0.054(4) 0.025(4) -0.008(3) -0.006(3)
C4 0.039(4) 0.046(4) 0.041(4) 0.020(3) -0.008(3) -0.007(3)
C5 0.029(3) 0.047(4) 0.035(3) 0.014(3) -0.009(3) -0.008(3)
C6 0.020(3) 0.052(4) 0.032(3) 0.013(3) -0.007(2) -0.001(3)
C7 0.026(3) 0.045(3) 0.023(3) 0.007(3) -0.007(2) -0.011(3)
C8 0.025(3) 0.044(3) 0.028(3) 0.001(3) -0.005(2) -0.009(3)
C9 0.037(4) 0.059(4) 0.029(3) -0.002(3) -0.006(3) -0.008(3)
C10 0.043(4) 0.053(4) 0.038(4) -0.013(3) -0.005(3) 0.005(3)
C11 0.037(4) 0.044(4) 0.039(4) -0.008(3) -0.005(3) 0.007(3)
C12 0.026(3) 0.038(3) 0.029(3) 0.004(2) -0.005(2) -0.009(3)
C13 0.025(3) 0.034(3) 0.032(3) 0.004(2) -0.007(2) -0.004(2)
C14 0.028(3) 0.033(3) 0.035(3) 0.000(3) -0.002(3) 0.005(3)
C15 0.033(3) 0.031(3) 0.038(4) 0.007(3) -0.008(3) 0.001(3)
C16 0.029(3) 0.037(3) 0.025(3) 0.006(2) -0.007(2) -0.001(3)
C17 0.020(3) 0.028(3) 0.027(3) 0.005(2) -0.005(2) -0.005(2)
C18 0.019(3) 0.032(3) 0.025(3) 0.008(2) -0.003(2) -0.003(2)
C19 0.024(3) 0.036(3) 0.026(3) 0.006(2) 0.000(2) 0.001(2)
C20 0.024(3) 0.033(3) 0.034(3) 0.011(2) 0.001(2) 0.000(2)
C21 0.038(4) 0.034(4) 0.035(3) 0.011(3) 0.004(3) 0.008(3)
C22 0.040(4) 0.034(4) 0.048(4) 0.000(3) 0.013(3) 0.002(3)
C23 0.027(3) 0.028(4) 0.067(5) 0.007(3) 0.003(3) 0.009(3)
C24 0.024(3) 0.036(4) 0.056(4) 0.016(3) -0.001(3) 0.003(3)
N1 0.025(3) 0.044(3) 0.040(3) 0.016(2) -0.007(2) 0.000(2)
N2 0.032(3) 0.058(4) 0.046(4) 0.026(3) 0.005(3) -0.002(3)
N3 0.025(2) 0.042(3) 0.025(3) 0.008(2) -0.0071(19) -0.004(2)
N4 0.027(3) 0.038(3) 0.022(2) 0.005(2) -0.004(2) 0.003(2)
N5 0.056(4) 0.041(3) 0.038(3) 0.008(3) -0.025(3) -0.012(3)
N6 0.020(2) 0.039(3) 0.023(2) 0.003(2) -0.0027(19) -0.004(2)
N7 0.018(2) 0.029(2) 0.026(2) 0.0052(19) -0.0062(19) -0.0022(19)
N8 0.026(3) 0.033(3) 0.029(3) 0.003(2) -0.010(2) 0.001(2)
N9 0.025(3) 0.033(3) 0.023(2) 0.004(2) -0.0032(19) 0.004(2)
N10 0.023(3) 0.034(3) 0.023(2) 0.005(2) 0.000(2) 0.006(2)
N12 0.023(3) 0.037(3) 0.039(3) 0.014(2) 0.001(2) 0.003(2)
O1 0.030(2) 0.043(2) 0.021(2) 0.0091(18) -0.0021(17) 0.0067(18)
O2 0.030(2) 0.059(3) 0.051(3) 0.023(3) -0.014(2) -0.001(2)
O3 0.021(2) 0.055(3) 0.089(4) 0.037(3) -0.011(2) -0.007(2)
O4 0.026(2) 0.043(3) 0.023(2) 0.0054(19) -0.0013(17) -0.0028(18)
O5 0.039(2) 0.028(2) 0.038(3) 0.006(2) -0.017(2) -0.0047(19)
Mn1 0.0218(5) 0.0415(6) 0.0326(5) 0.0158(4) -0.0029(4) 0.0018(4)
Mn2 0.0221(5) 0.0337(5) 0.0219(5) 0.0052(4) -0.0045(4) 0.0016(4)
O11 0.065(4) 0.132(7) 0.082(5) 0.005(4) 0.008(3) -0.053(4)
O12 0.117(6) 0.033(3) 0.162(8) -0.022(4) 0.043(5) 0.008(4)
O13 0.130(6) 0.036(3) 0.087(5) 0.002(3) -0.073(4) 0.011(3)
O14 0.058(4) 0.096(5) 0.110(5) 0.060(4) -0.058(4) -0.047(4)
Cl11 0.0306(8) 0.0350(9) 0.0445(10) 0.0091(7) -0.0088(7) 0.0032(7)
O21 0.048(4) 0.100(7) 0.231(11) 0.020(6) -0.008(5) -0.011(4)
O22 0.146(7) 0.067(4) 0.075(5) -0.036(4) -0.054(4) 0.048(5)
O23 0.153(7) 0.064(4) 0.059(4) 0.015(3) -0.021(4) 0.022(4)
O24 0.118(6) 0.055(4) 0.089(5) -0.020(3) -0.075(5) 0.018(4)
Cl21 0.0425(9) 0.0389(9) 0.0360(9) -0.0013(7) -0.0169(7) 0.0020(7)
O31 0.036(3) 0.084(5) 0.091(5) -0.040(4) -0.009(3) -0.011(3)
O32 0.042(3) 0.061(4) 0.085(4) -0.027(3) -0.002(3) -0.010(3)
O33 0.096(6) 0.188(9) 0.119(6) -0.093(6) -0.059(5) 0.040(6)
O34 0.072(5) 0.061(4) 0.248(10) -0.014(6) 0.034(6) -0.009(4)
Cl33 0.0340(10) 0.0920(17) 0.0526(12) -0.0224(11) -0.0083(8) -0.0098(10)
C41 0.199(13) 0.084(9) 0.259(19) -0.097(11) -0.145(13) 0.008(8)
N41 0.118(7) 0.107(7) 0.060(6) -0.016(5) -0.027(5) 0.051(6)
O41 0.123(6) 0.153(8) 0.045(4) 0.001(4) -0.015(4) 0.081(6)
O42 0.114(7) 0.160(9) 0.099(7) 0.044(6) 0.000(5) 0.040(6)
O71 0.032(6) 0.117(11) 0.057(7) -0.008(7) -0.014(5) -0.002(7)
C51 0.062(12) 0.089(14) 0.057(11) -0.026(9) 0.019(8) 0.007(8)
N51 0.050(8) 0.053(8) 0.054(7) -0.010(6) 0.014(6) -0.017(6)
O51 0.33(3) 0.110(15) 0.088(8) 0.042(10) -0.118(15) -0.086(14)
O52 0.057(7) 0.049(7) 0.078(7) -0.019(6) -0.018(6) 0.015(5)
C61 0.036(8) 0.060(10) 0.044(8) -0.003(6) -0.004(6) -0.009(7)
N61 0.033(5) 0.032(6) 0.041(6) 0.001(5) -0.002(4) -0.004(5)
O61 0.038(5) 0.047(6) 0.039(6) -0.001(4) 0.003(4) -0.001(4)
O62 0.042(5) 0.059(7) 0.048(6) 0.000(5) -0.014(5) -0.008(5)

loop_
_atom_type_symbol
_atom_type_description
_atom_type_scat_dispersion_real
_atom_type_scat_dispersion_imag
_atom_type_scat_source
C C 0.0033 0.0016 'International Tables Vol C Tables 4.2.6.8 and 6.1.1.4'
H H 0.0000 0.0000 'International Tables Vol C Tables 4.2.6.8 and 6.1.1.4'
N N 0.0061 0.0033 'International Tables Vol C Tables 4.2.6.8 and 6.1.1.4'
O O 0.0106 0.0060 'International Tables Vol C Tables 4.2.6.8 and 6.1.1.4'
Cl Cl 0.1484 0.1585 'International Tables Vol C Tables 4.2.6.8 and 6.1.1.4'
Mn Mn 0.3368 0.7283 'International Tables Vol C Tables 4.2.6.8 and 6.1.1.4'

loop_
_geom_angle_atom_site_label_1
_geom_angle_atom_site_label_2
_geom_angle_atom_site_label_3
_geom_angle
_geom_angle_site_symmetry_1
_geom_angle_site_symmetry_3
N1 C1 C2 122.4(7) . .
N1 C1 H1 118.8 . .
C2 C1 H1 118.8 . .
C3 C2 C1 119.4(8) . .
C3 C2 H2 120.3 . .
C1 C2 H2 120.3 . .
C2 C3 C4 118.8(7) . .
C2 C3 H3 120.6 . .
C4 C3 H3 120.6 . .
C3 C4 C5 118.5(7) . .
C3 C4 H4 120.7 . .
C5 C4 H4 120.7 . .
N1 C5 C4 122.6(7) . .
N1 C5 C6 115.6(6) . .
C4 C5 C6 121.8(7) . .
N3 C6 N2 125.7(7) . .
N3 C6 C5 116.0(6) . .
N2 C6 C5 118.3(6) . .
N4 C7 N5 125.4(6) . .
N4 C7 C8 113.8(5) . .
N5 C7 C8 120.7(6) . .
N6 C8 C9 121.6(6) . .
N6 C8 C7 113.8(6) . .
C9 C8 C7 124.5(6) . .
C10 C9 C8 118.5(7) . .
C10 C9 H9 120.8 . .
C8 C9 H9 120.8 . .
C9 C10 C11 120.4(7) . .
C9 C10 H10 119.8 . .
C11 C10 H10 119.8 . .
C12 C11 C10 117.4(7) . .
C12 C11 H11 121.3 . .
C10 C11 H11 121.3 . .
N6 C12 C11 122.8(6) . .
N6 C12 C13 113.6(6) . .
C11 C12 C13 123.6(6) . .
N7 C13 C14 121.9(6) . .
N7 C13 C12 113.3(5) . .
C14 C13 C12 124.9(6) . .
C15 C14 C13 118.7(6) . .
C15 C14 H14 120.7 . .
C13 C14 H14 120.7 . .
C14 C15 C16 119.9(6) . .
C14 C15 H15 120.1 . .
C16 C15 H15 120.1 . .
C17 C16 C15 118.2(6) . .
C17 C16 H16 120.9 . .
C15 C16 H16 120.9 . .
N7 C17 C16 122.0(6) . .
N7 C17 C18 112.5(5) . .
C16 C17 C18 125.5(6) . .
N9 C18 N8 125.4(6) . .
N9 C18 C17 114.5(5) . .
N8 C18 C17 120.1(5) . .
O1 C19 N10 124.8(6) . .
O1 C19 C20 116.3(5) . .
N10 C19 C20 118.8(6) . .
N12 C20 C21 122.8(6) . .
N12 C20 C19 114.5(6) . .
C21 C20 C19 122.7(6) . .
C20 C21 C22 118.7(6) . .
C20 C21 H21 120.6 . .
C22 C21 H21 120.6 . .
C23 C22 C21 118.7(7) . .
C23 C22 H22 120.6 . .
C21 C22 H22 120.6 . .
C24 C23 C22 119.4(6) . .
C24 C23 H23 120.3 . .
C22 C23 H23 120.3 . .
N12 C24 C23 123.1(6) . .
N12 C24 H24 118.5 . .
C23 C24 H24 118.5 . .
C5 N1 C1 118.2(6) . .
C5 N1 Mn1 115.2(5) . .
C1 N1 Mn1 125.6(5) . .
C6 N2 H2A 120.0 . .
C6 N2 H2B 120.0 . .
H2A N2 H2B 120.0 . .
C6 N3 N4 114.4(5) . .
C6 N3 Mn1 116.1(5) . .
N4 N3 Mn1 120.7(4) . .
C7 N4 N3 117.2(5) . .
C7 N4 Mn2 117.1(4) . .
N3 N4 Mn2 119.9(4) . .
C7 N5 H5A 120.0 . .
C7 N5 H5B 120.0 . .
H5A N5 H5B 120.0 . .
C12 N6 C8 119.3(6) . .
C12 N6 Mn2 121.8(4) . .
C8 N6 Mn2 118.8(4) . .
C13 N7 C17 119.4(5) . .
C13 N7 Mn2 122.0(4) . .
C17 N7 Mn2 118.5(4) . .
C18 N8 H8A 120.0 . .
C18 N8 H8B 120.0 . .
H8A N8 H8B 120.0 . .
C18 N9 N10 117.4(5) . .
C18 N9 Mn2 119.7(4) . .
N10 N9 Mn2 119.8(3) . .
C19 N10 N9 109.3(5) . .
C20 N12 C24 117.2(6) . .
C20 N12 Mn1 115.9(4) . .
C24 N12 Mn1 126.8(5) . .
C19 O1 Mn1 119.4(4) . .
C19 O1 Mn2 116.2(4) . .
Mn1 O1 Mn2 122.9(2) . .
Mn1 O2 H2WA 121(3) . .
Mn1 O2 H2WB 127(3) . .
H2WA O2 H2WB 109(3) . .
Mn1 O3 H3WA 122(3) . .
Mn1 O3 H3WB 112(3) . .
H3WA O3 H3WB 107(3) . .
Mn2 O4 H4WA 118(3) . .
Mn2 O4 H4WB 117(3) . .
H4WA O4 H4WB 111(3) . .
Mn2 O5 H5WA 112(3) . .
Mn2 O5 H5WB 109(3) . .
H5WA O5 H5WB 107(3) . .
O1 Mn1 O3 83.24(19) . .
O1 Mn1 O2 157.76(18) . .
O3 Mn1 O2 82.0(2) . .
O1 Mn1 N3 82.58(17) . .
O3 Mn1 N3 89.6(2) . .
O2 Mn1 N3 113.8(2) . .
O1 Mn1 N12 73.50(18) . .
O3 Mn1 N12 105.2(2) . .
O2 Mn1 N12 94.5(2) . .
N3 Mn1 N12 149.81(19) . .
O1 Mn1 N1 119.19(18) . .
O3 Mn1 N1 148.3(2) . .
O2 Mn1 N1 81.29(19) . .
N3 Mn1 N1 73.0(2) . .
N12 Mn1 N1 102.7(2) . .
O1 Mn2 N9 69.80(17) . .
O1 Mn2 N7 140.23(17) . .
N9 Mn2 N7 70.46(18) . .
O1 Mn2 N6 149.68(17) . .
N9 Mn2 N6 138.28(19) . .
N7 Mn2 N6 69.25(18) . .
O1 Mn2 O4 86.58(17) . .
N9 Mn2 O4 89.47(17) . .
N7 Mn2 O4 94.42(17) . .
N6 Mn2 O4 83.27(17) . .
O1 Mn2 O5 89.71(17) . .
N9 Mn2 O5 89.53(18) . .
N7 Mn2 O5 88.62(16) . .
N6 Mn2 O5 99.84(18) . .
O4 Mn2 O5 176.27(17) . .
O1 Mn2 N4 82.90(17) . .
N9 Mn2 N4 152.34(19) . .
N7 Mn2 N4 136.51(19) . .
N6 Mn2 N4 69.33(19) . .
O4 Mn2 N4 93.40(17) . .
O5 Mn2 N4 85.84(17) . .
O13 Cl11 O11 109.6(5) . .
O13 Cl11 O14 109.0(4) . .
O11 Cl11 O14 110.6(4) . .
O13 Cl11 O12 110.4(5) . .
O11 Cl11 O12 107.8(5) . .
O14 Cl11 O12 109.4(6) . .
O21 Cl21 O24 111.6(6) . .
O21 Cl21 O23 108.5(6) . .
O24 Cl21 O23 111.6(5) . .
O21 Cl21 O22 107.4(6) . .
O24 Cl21 O22 107.6(4) . .
O23 Cl21 O22 110.0(5) . .
O33 Cl33 O32 115.9(5) . .
O33 Cl33 O31 113.5(5) . .
O32 Cl33 O31 112.1(4) . .
O33 Cl33 O34 95.8(7) . .
O32 Cl33 O34 110.5(5) . .
O31 Cl33 O34 107.5(5) . .
N41 C41 H41A 109.5 . .
N41 C41 H41B 109.5 . .
H41A C41 H41B 109.5 . .
N41 C41 H41C 109.5 . .
H41A C41 H41C 109.5 . .
H41B C41 H41C 109.5 . .
O41 N41 O42 127.5(13) . .
O41 N41 C41 114.1(14) . .
O42 N41 C41 118.3(12) . .
H71A O71 H71B 107(3) . .
O52 N51 O51 140.2(13) . .
O52 N51 C51 120.2(13) . .
O51 N51 C51 98.9(12) . .
N61 C61 H61A 109.5 . .
N61 C61 H61B 109.5 . .
H61A C61 H61B 109.5 . .
N61 C61 H61C 109.5 . .
H61A C61 H61C 109.5 . .
H61B C61 H61C 109.5 . .
O61 N61 O62 123.9(12) . .
O61 N61 C61 118.4(12) . .
O62 N61 C61 117.6(12) . .

loop_
_geom_bond_atom_site_label_1
_geom_bond_atom_site_label_2
_geom_bond_distance
_geom_bond_site_symmetry_2
C1 N1 1.333(9) .
C1 C2 1.368(10) .
C1 H1 0.9500 .
C2 C3 1.364(12) .
C2 H2 0.9500 .
C3 C4 1.377(11) .
C3 H3 0.9500 .
C4 C5 1.380(9) .
C4 H4 0.9500 .
C5 N1 1.325(9) .
C5 C6 1.479(10) .
C6 N3 1.298(8) .
C6 N2 1.331(9) .
C7 N4 1.300(8) .
C7 N5 1.324(8) .
C7 C8 1.485(10) .
C8 N6 1.347(8) .
C8 C9 1.383(10) .
C9 C10 1.376(11) .
C9 H9 0.9500 .
C10 C11 1.389(10) .
C10 H10 0.9500 .
C11 C12 1.381(10) .
C11 H11 0.9500 .
C12 N6 1.332(8) .
C12 C13 1.502(9) .
C13 N7 1.343(8) .
C13 C14 1.380(9) .
C14 C15 1.369(9) .
C14 H14 0.9500 .
C15 C16 1.407(9) .
C15 H15 0.9500 .
C16 C17 1.366(8) .
C16 H16 0.9500 .
C17 N7 1.348(7) .
C17 C18 1.497(9) .
C18 N9 1.290(7) .
C18 N8 1.342(8) .
C19 O1 1.299(7) .
C19 N10 1.300(8) .
C19 C20 1.498(9) .
C20 N12 1.344(8) .
C20 C21 1.375(10) .
C21 C22 1.390(9) .
C21 H21 0.9500 .
C22 C23 1.374(11) .
C22 H22 0.9500 .
C23 C24 1.358(11) .
C23 H23 0.9500 .
C24 N12 1.355(9) .
C24 H24 0.9500 .
N1 Mn1 2.252(5) .
N2 H2A 0.8800 .
N2 H2B 0.8800 .
N3 N4 1.414(7) .
N3 Mn1 2.222(6) .
N4 Mn2 2.284(5) .
N5 H5A 0.8800 .
N5 H5B 0.8800 .
N6 Mn2 2.264(5) .
N7 Mn2 2.253(5) .
N8 H8A 0.8800 .
N8 H8B 0.8800 .
N9 N10 1.405(7) .
N9 Mn2 2.204(5) .
N12 Mn1 2.242(6) .
O1 Mn1 2.156(4) .
O1 Mn2 2.201(5) .
O2 Mn1 2.190(5) .
O2 H2WA 0.838(18) .
O2 H2WB 0.829(18) .
O3 Mn1 2.161(5) .
O3 H3WA 0.839(18) .
O3 H3WB 0.841(19) .
O4 Mn2 2.274(4) .
O4 H4WA 0.819(18) .
O4 H4WB 0.824(18) .
O5 Mn2 2.278(5) .
O5 H5WA 0.831(19) .
O5 H5WB 0.842(19) .
O11 Cl11 1.409(6) .
O12 Cl11 1.419(7) .
O13 Cl11 1.393(5) .
O14 Cl11 1.417(6) .
O21 Cl21 1.378(8) .
O22 Cl21 1.411(7) .
O23 Cl21 1.397(7) .
O24 Cl21 1.383(6) .
O31 Cl33 1.431(6) .
O32 Cl33 1.392(6) .
O33 Cl33 1.344(8) .
O34 Cl33 1.477(9) .
C41 N41 1.401(19) .
C41 H41A 0.9800 .
C41 H41B 0.9800 .
C41 H41C 0.9800 .
N41 O41 1.214(11) .
N41 O42 1.283(14) .
O71 H71A 0.84(2) .
O71 H71B 0.84(2) .
C51 N51 1.51(2) .
C51 H51A 0.9800 .
C51 H51B 0.9800 .
C51 H51C 0.9800 .
N51 O52 1.217(17) .
N51 O51 1.23(2) .
C61 N61 1.45(2) .
C61 H61A 0.9800 .
C61 H61B 0.9800 .
C61 H61C 0.9800 .
N61 O61 1.208(14) .
N61 O62 1.217(14) .
